data_2205647
loop_
_publ_author_name
'Hao, Zheng-Ming'
'Zhang, Xian-Ming'
'Wu, Hai-Shun'
'Ng, Seik Weng'

_publ_section_title
;
 Di-\m-chloro-bis[bis(ethane-1,2-diamine-\k^2^<i>N,N</i>')manganese(II)]
 dichloride
;
_journal_issue 5
_journal_name_full 'Acta Crystallographica Section E'
_journal_page_first m973
_journal_page_last m974
_journal_paper_doi 10.1107/S1600536805010184
_journal_volume 61
_journal_year 2005
_chemical_formula_iupac '[Mn2 Cl2 (C2 H8 N2)4] Cl2'
_chemical_formula_moiety 'C8 H32 Cl2 Mn2 N8 2+, 2Cl -'
_chemical_formula_sum 'C8 H32 Cl4 Mn2 N8'
_chemical_formula_weight 492.10
_chemical_name_systematic
;
Di\m-chloro-bis[bis(ethane-1,2-diamine-\k^2^N,N')manganese(II)] dichloride
;
_space_group_IT_number 14
_symmetry_cell_setting monoclinic
_symmetry_space_group_name_Hall '-P 2yn'
_symmetry_space_group_name_H-M 'P 1 21/n 1'
_atom_sites_solution_hydrogens geom
_atom_sites_solution_primary direct
_atom_sites_solution_secondary difmap
_audit_creation_method SHELXL-97
_cell_angle_alpha 90.00
_cell_angle_beta 93.686(2)
_cell_angle_gamma 90.00
_cell_formula_units_Z 2
_cell_length_a 6.4058(6)
_cell_length_b 11.2840(10)
_cell_length_c 14.5100(10)
_cell_measurement_reflns_used 2596
_cell_measurement_temperature 293(2)
_cell_measurement_theta_max 28.0
_cell_measurement_theta_min 2.3
_cell_volume 1046.66(15)
_computing_cell_refinement 'SAINT (Bruker, 2002)'
_computing_data_collection 'SMART (Bruker, 2002)'
_computing_data_reduction SAINT
_computing_molecular_graphics 'ORTEPII (Johnson, 1976)'
_computing_publication_material SHELXL97
_computing_structure_refinement 'SHELXL97 (Sheldrick, 1997)'
_computing_structure_solution 'SHELXS97 (Sheldrick, 1997)'
_diffrn_ambient_temperature 295(2)
_diffrn_measured_fraction_theta_full 0.97
_diffrn_measured_fraction_theta_max 0.97
_diffrn_measurement_device_type 'Bruker APEX area-detector'
_diffrn_measurement_method '\f and \w'
_diffrn_radiation_monochromator graphite
_diffrn_radiation_source 'fine-focus sealed tube'
_diffrn_radiation_type MoK\a
_diffrn_radiation_wavelength 0.71073
_diffrn_reflns_av_R_equivalents 0.0210
_diffrn_reflns_av_sigmaI/netI 0.0257
_diffrn_reflns_limit_h_max 7
_diffrn_reflns_limit_h_min -5
_diffrn_reflns_limit_k_max 13
_diffrn_reflns_limit_k_min -13
_diffrn_reflns_limit_l_max 17
_diffrn_reflns_limit_l_min -16
_diffrn_reflns_number 5195
_diffrn_reflns_theta_full 25.0
_diffrn_reflns_theta_max 25.0
_diffrn_reflns_theta_min 2.8
_diffrn_standards_decay_% 0
_diffrn_standards_interval_count 0
_diffrn_standards_interval_time 0
_diffrn_standards_number 0
_exptl_absorpt_coefficient_mu 1.724
_exptl_absorpt_correction_T_max 0.807
_exptl_absorpt_correction_T_min 0.638
_exptl_absorpt_correction_type multi-scan
_exptl_absorpt_process_details '(SADABS; Bruker, 2002)'
_exptl_crystal_colour 'pale yellow'
_exptl_crystal_density_diffrn 1.561
_exptl_crystal_density_method 'not measured'
_exptl_crystal_description Block
_exptl_crystal_F_000 508
_exptl_crystal_size_max 0.20
_exptl_crystal_size_mid 0.18
_exptl_crystal_size_min 0.13
_refine_diff_density_max 0.71
_refine_diff_density_min -0.37
_refine_ls_extinction_method none
_refine_ls_goodness_of_fit_ref 1.06
_refine_ls_hydrogen_treatment mixed
_refine_ls_matrix_type full
_refine_ls_number_parameters 132
_refine_ls_number_reflns 1793
_refine_ls_number_restraints 8
_refine_ls_restrained_S_all 1.06
_refine_ls_R_factor_all 0.035
_refine_ls_R_factor_gt 0.032
_refine_ls_shift/su_max 0.001
_refine_ls_shift/su_mean 0.000
_refine_ls_structure_factor_coef Fsqd
_refine_ls_weighting_details 'calc w = 1/[\s^2^(Fo^2^)+(0.0507P)^2^+0.3082P] where P = (Fo^2^+2Fc^2^)/3'
_refine_ls_weighting_scheme calc
_refine_ls_wR_factor_gt 0.082
_refine_ls_wR_factor_ref 0.086
_reflns_number_gt 1605
_reflns_number_total 1793
_reflns_threshold_expression I>2\s(I)
_cod_data_source_file bt6639.cif
_cod_data_source_block I
_cod_depositor_comments
;
The following automatic conversions were performed:
'_symmetry_cell_setting' value 'Monoclinic' changed to 'monoclinic'
according to '/home/saulius/struct/CIF-dictionaries/cif_core.dic'
dictionary named 'cif_core.dic' version 2.4.1 from
2010-06-29.

'_exptl_absorpt_correction_type' value 'Multi-scan' changed
to 'multi-scan' according to
'/home/saulius/struct/CIF-dictionaries/cif_core.dic' dictionary named
'cif_core.dic' version 2.4.1 from 2010-06-29.

Automatic conversion script
Id: cif_fix_enum 1527 2010-12-29 10:47:43Z saulius 

The following automatic conversions were performed:

'_symmetry_cell_setting' value 'Monoclinic' changed to 'monoclinic'
according to /home/saulius/struct/CIF-dictionaries/cif_core.dic
dictionary named 'cif_core.dic' version 2.4.1 from
2010-06-29.

'_exptl_absorpt_correction_type' value 'Multi-scan'
changed to 'multi-scan' according to
/home/saulius/struct/CIF-dictionaries/cif_core.dic dictionary named
'cif_core.dic' version 2.4.1 from 2010-06-29.

Automatic conversion script
Id: cif_fix_values 1715 2011-07-08 13:25:40Z adriana 
;
_cod_original_cell_volume 1046.7(2)
_cod_original_sg_symbol_H-M 'P 21/n'
_cod_database_code 2205647
_cod_database_fobs_code 2205647

loop_
_symmetry_equiv_pos_as_xyz
'x, y, z'
'-x+1/2, y+1/2, -z+1/2'
'-x, -y, -z'
'x-1/2, -y-1/2, z-1/2'

loop_
_atom_site_label
_atom_site_fract_x
_atom_site_fract_y
_atom_site_fract_z
_atom_site_U_iso_or_equiv
_atom_site_adp_type
_atom_site_calc_flag
_atom_site_refinement_flags
_atom_site_occupancy
_atom_site_type_symbol
Mn1 0.34639(6) 0.37683(3) 0.43790(2) 0.0304(2) Uani d . 1 Mn
Cl1 0.69900(9) 0.39763(5) 0.52482(5) 0.0391(2) Uani d . 1 Cl
Cl2 0.32980(10) 0.35977(6) 0.79601(5) 0.0501(2) Uani d . 1 Cl
N1 0.1967(4) 0.3068(2) 0.5631(2) 0.0411(5) Uani d D 1 N
N2 0.3570(4) 0.1756(2) 0.4168(2) 0.0449(6) Uani d D 1 N
N3 0.0487(3) 0.3969(2) 0.3492(2) 0.0359(5) Uani d D 1 N
N4 0.4693(3) 0.3924(2) 0.2960(2) 0.0373(5) Uani d D 1 N
C1 0.1638(6) 0.1782(3) 0.5530(2) 0.0690(10) Uani d . 1 C
C2 0.3280(7) 0.1206(3) 0.5057(3) 0.0690(10) Uani d . 1 C
C3 0.1052(4) 0.4464(3) 0.2606(2) 0.0480(10) Uani d . 1 C
C4 0.2904(5) 0.3803(2) 0.2277(2) 0.0470(10) Uani d . 1 C
H1n1 0.263(4) 0.321(3) 0.6150(10) 0.060(10) Uiso d D 1 H
H1n2 0.073(2) 0.334(3) 0.565(2) 0.070(10) Uiso d D 1 H
H2n1 0.260(4) 0.153(3) 0.378(2) 0.060(10) Uiso d D 1 H
H2n2 0.473(3) 0.153(3) 0.397(2) 0.060(10) Uiso d D 1 H
H3n1 -0.019(4) 0.332(2) 0.339(2) 0.050(10) Uiso d D 1 H
H3n2 -0.041(3) 0.439(2) 0.376(2) 0.050(10) Uiso d D 1 H
H4n1 0.528(4) 0.4590(10) 0.286(2) 0.040(10) Uiso d D 1 H
H4n2 0.561(4) 0.338(2) 0.288(2) 0.060(10) Uiso d D 1 H
H1a 0.1565 0.1432 0.6137 0.083 Uiso calc R 1 H
H1b 0.0308 0.1642 0.5189 0.083 Uiso calc R 1 H
H2a 0.2931 0.0377 0.4965 0.083 Uiso calc R 1 H
H2b 0.4579 0.1250 0.5439 0.083 Uiso calc R 1 H
H3a 0.1395 0.5297 0.2680 0.057 Uiso calc R 1 H
H3b -0.0123 0.4395 0.2153 0.057 Uiso calc R 1 H
H4a 0.2554 0.2972 0.2193 0.057 Uiso calc R 1 H
H4b 0.3270 0.4119 0.1687 0.057 Uiso calc R 1 H

loop_
_atom_site_aniso_label
_atom_site_aniso_U_11
_atom_site_aniso_U_22
_atom_site_aniso_U_33
_atom_site_aniso_U_12
_atom_site_aniso_U_13
_atom_site_aniso_U_23
Mn1 0.0279(2) 0.0354(2) 0.0278(2) -0.00170(10) 0.0009(2) -0.00170(10)
Cl1 0.0268(3) 0.0403(3) 0.0493(4) 0.0043(2) -0.0046(3) -0.0094(3)
Cl2 0.0503(4) 0.0438(4) 0.0564(5) 0.0049(3) 0.0051(3) 0.0111(3)
N1 0.0330(10) 0.0560(10) 0.0350(10) 0.0040(10) 0.0060(10) 0.0010(10)
N2 0.055(2) 0.0390(10) 0.0420(10) 0.0030(10) 0.0100(10) -0.0020(10)
N3 0.0260(10) 0.0410(10) 0.0410(10) 0.0010(10) 0.0020(10) -0.0060(10)
N4 0.0310(10) 0.0460(10) 0.0350(10) 0.0010(10) 0.0050(10) 0.0040(10)
C1 0.082(3) 0.062(2) 0.067(2) -0.002(2) 0.032(2) 0.018(2)
C2 0.103(3) 0.045(2) 0.063(2) 0.011(2) 0.025(2) 0.0140(10)
C3 0.042(2) 0.058(2) 0.041(2) 0.0080(10) -0.0060(10) 0.0070(10)
C4 0.047(2) 0.066(2) 0.0290(10) 0.0030(10) 0.0010(10) 0.0000(10)

loop_
_atom_type_symbol
_atom_type_description
_atom_type_scat_dispersion_real
_atom_type_scat_dispersion_imag
_atom_type_scat_source
C C 0.0033 0.0016 'International Tables Vol C Tables 4.2.6.8 and 6.1.1.4'
H H 0.0000 0.0000 'International Tables Vol C Tables 4.2.6.8 and 6.1.1.4'
N N 0.0061 0.0033 'International Tables Vol C Tables 4.2.6.8 and 6.1.1.4'
Cl Cl 0.1484 0.1585 'International Tables Vol C Tables 4.2.6.8 and 6.1.1.4'
Mn Mn 0.3368 0.7283 'International Tables Vol C Tables 4.2.6.8 and 6.1.1.4'

loop_
_geom_angle_atom_site_label_1
_geom_angle_atom_site_label_2
_geom_angle_atom_site_label_3
_geom_angle_site_symmetry_3
_geom_angle
_geom_angle_publ_flag
N1 Mn1 N2 . 77.17(9) yes
N1 Mn1 N3 . 96.20(9) yes
N1 Mn1 N4 . 162.67(9) yes
N1 Mn1 Cl1 . 92.49(7) yes
N1 Mn1 Cl1 3_666 96.65(6) yes
N2 Mn1 N3 . 93.14(9) yes
N2 Mn1 N4 . 86.56(9) yes
N2 Mn1 Cl1 . 97.20(7) yes
N2 Mn1 Cl1 3_666 173.46(7) yes
N3 Mn1 N4 . 78.59(8) yes
N3 Mn1 Cl1 3_666 85.35(6) yes
N3 Mn1 Cl1 . 167.76(6) yes
N4 Mn1 Cl1 . 95.46(6) yes
N4 Mn1 Cl1 3_666 99.35(6) yes
Cl1 Mn1 Cl1 3_666 85.08(2) no
Mn1 Cl1 Mn1 3_666 94.92(2) no
C1 N1 Mn1 . 109.4(2) no
C2 N2 Mn1 . 107.3(2) no
C3 N3 Mn1 . 107.0(2) no
C4 N4 Mn1 . 107.7(2) no
C2 C1 N1 . 112.7(3) no
C1 C2 N2 . 111.6(3) no
N3 C3 C4 . 109.5(2) no
N4 C4 C3 . 109.6(2) no
C1 N1 H1n1 . 109(2) no
Mn1 N1 H1n1 . 115(2) no
C1 N1 H1n2 . 103(2) no
Mn1 N1 H1n2 . 111(2) no
H1n1 N1 H1n2 . 108(3) no
C2 N2 H2n1 . 109(2) no
Mn1 N2 H2n1 . 111(2) no
C2 N2 H2n2 . 110(2) no
Mn1 N2 H2n2 . 112(2) no
H2n1 N2 H2n2 . 108(3) no
C3 N3 H3n1 . 109(2) no
Mn1 N3 H3n1 . 114(2) no
C3 N3 H3n2 . 113(2) no
Mn1 N3 H3n2 . 111(2) no
H3n1 N3 H3n2 . 102(3) no
C4 N4 H4n1 . 107(2) no
Mn1 N4 H4n1 . 114(2) no
C4 N4 H4n2 . 111(2) no
Mn1 N4 H4n2 . 110(2) no
H4n1 N4 H4n2 . 107(3) no
C2 C1 H1a . 109.1 no
N1 C1 H1a . 109.1 no
C2 C1 H1b . 109.1 no
N1 C1 H1b . 109.1 no
H1a C1 H1b . 107.8 no
C1 C2 H2a . 109.3 no
N2 C2 H2a . 109.3 no
C1 C2 H2b . 109.3 no
N2 C2 H2b . 109.3 no
H2a C2 H2b . 108.0 no
N3 C3 H3a . 109.8 no
C4 C3 H3a . 109.8 no
N3 C3 H3b . 109.8 no
C4 C3 H3b . 109.8 no
H3a C3 H3b . 108.2 no
N4 C4 H4a . 109.7 no
C3 C4 H4a . 109.7 no
N4 C4 H4b . 109.7 no
C3 C4 H4b . 109.7 no
H4a C4 H4b . 108.2 no

loop_
_geom_bond_atom_site_label_1
_geom_bond_atom_site_label_2
_geom_bond_site_symmetry_2
_geom_bond_distance
_geom_bond_publ_flag
Mn1 N1 . 2.251(2) yes
Mn1 N2 . 2.293(2) yes
Mn1 N3 . 2.242(2) yes
Mn1 N4 . 2.259(2) yes
Mn1 Cl1 . 2.5260(10) yes
Mn1 Cl1 3_666 2.6220(10) yes
N1 C1 . 1.472(4) no
N2 C2 . 1.455(4) no
N3 C3 . 1.468(4) no
N4 C4 . 1.472(4) no
C1 C2 . 1.446(5) no
C3 C4 . 1.505(4) no
N1 H1n1 . 0.860(10) no
N1 H1n2 . 0.850(10) no
N2 H2n1 . 0.850(10) no
N2 H2n2 . 0.850(10) no
N3 H3n1 . 0.860(10) no
N3 H3n2 . 0.860(10) no
N4 H4n1 . 0.860(10) no
N4 H4n2 . 0.860(10) no
C1 H1a . 0.97 no
C1 H1b . 0.97 no
C2 H2a . 0.97 no
C2 H2b . 0.97 no
C3 H3a . 0.97 no
C3 H3b . 0.97 no
C4 H4a . 0.97 no
C4 H4b . 0.97 no

loop_
_geom_hbond_atom_site_label_D
_geom_hbond_atom_site_label_H
_geom_hbond_atom_site_label_A
_geom_hbond_site_symmetry_A
_geom_hbond_distance_DH
_geom_hbond_distance_HA
_geom_hbond_distance_DA
_geom_hbond_angle_DHA
_geom_hbond_publ_flag
N1 H1n2 Cl1 1_455 0.850(10) 2.530(10) 3.361(2) 164(3) yes
N1 H1n1 Cl2 . 0.860(10) 2.67(2) 3.484(2) 159(3) yes
N3 H3n1 Cl2 4_565 0.860(10) 2.440(10) 3.288(2) 172(3) yes
N4 H4n1 Cl2 3_666 0.860(10) 2.560(10) 3.388(2) 162(2) yes

loop_
_geom_torsion_atom_site_label_1
_geom_torsion_atom_site_label_2
_geom_torsion_atom_site_label_3
_geom_torsion_atom_site_label_4
_geom_torsion_site_symmetry_1
_geom_torsion_site_symmetry_4
_geom_torsion
_geom_torsion_publ_flag
N3 Mn1 Cl1 Mn1 . 3_666 38.7(3) no
N1 Mn1 Cl1 Mn1 . 3_666 -96.46(6) no
N4 Mn1 Cl1 Mn1 . 3_666 98.95(6) no
N2 Mn1 Cl1 Mn1 . 3_666 -173.84(7) no
Cl1 Mn1 Cl1 Mn1 3_666 3_666 0.0 no
N3 Mn1 N1 C1 . . 83.6(2) no
N4 Mn1 N1 C1 . . 12.3(4) no
N2 Mn1 N1 C1 . . -8.2(2) no
Cl1 Mn1 N1 C1 . . -105.0(2) no
Cl1 Mn1 N1 C1 3_666 . 169.6(2) no
N3 Mn1 N2 C2 . . -113.7(2) no
N1 Mn1 N2 C2 . . -18.1(2) no
N4 Mn1 N2 C2 . . 167.9(2) no
Cl1 Mn1 N2 C2 . . 72.8(2) no
N1 Mn1 N3 C3 . . 178.5(2) no
N4 Mn1 N3 C3 . . -18.3(2) no
N2 Mn1 N3 C3 . . -104.1(2) no
Cl1 Mn1 N3 C3 . . 43.6(4) no
Cl1 Mn1 N3 C3 3_666 . 82.3(2) no
N3 Mn1 N4 C4 . . -12.1(2) no
N1 Mn1 N4 C4 . . 61.8(3) no
N2 Mn1 N4 C4 . . 81.8(2) no
Cl1 Mn1 N4 C4 . . 178.8(2) no
Cl1 Mn1 N4 C4 3_666 . -95.4(2) no
Mn1 N1 C1 C2 . . 35.0(4) no
N1 C1 C2 N2 . . -54.4(4) no
Mn1 N2 C2 C1 . . 43.3(4) no
Mn1 N3 C3 C4 . . 46.2(2) no
Mn1 N4 C4 C3 . . 40.6(2) no
N3 C3 C4 N4 . . -60.3(3) no
